data_7240695
loop_
_publ_author_name
'Al-Taie, Zahraa S.'
'Anetts, Simon R.'
'Christensen, Jeppe'
'Coles, Simon J.'
'Horton, Peter N.'
'Evans, Daniel M.'
'Jones, Leigh F.'
'de Kleijne, Frank F. J.'
'Ledbetter, Shaun M.'
'Mehdar, Yassin T. H.'
'Murphy, Patrick J.'
'Wilson, Jack A.'

_publ_section_title
;
 Proline derived guanidine catalysts forge extensive H-bonded
 architectures: a solution and solid state study
;
_journal_issue 38
_journal_name_full 'RSC Advances'
_journal_page_first 22397
_journal_page_last 22416
_journal_paper_doi 10.1039/C9RA07508A
_journal_volume 10
_journal_year 2020
_chemical_absolute_configuration syn
_chemical_formula_moiety 'C12 H17 N3 O'
_chemical_formula_sum 'C12 H17 N3 O'
_chemical_formula_weight 219.28
_space_group_crystal_system monoclinic
_space_group_IT_number 5
_space_group_name_Hall 'I 2y'
_space_group_name_H-M_alt 'I 1 2 1'
_atom_sites_solution_hydrogens mixed
_atom_sites_solution_primary dual
_audit_creation_method SHELXL-2014/7
_audit_update_record
;
2019-09-10 deposited with the CCDC.	2020-02-25 downloaded from the CCDC.
;
_cell_angle_alpha 90
_cell_angle_beta 113.349(3)
_cell_angle_gamma 90
_cell_formula_units_Z 8
_cell_length_a 12.7286(3)
_cell_length_b 13.6712(3)
_cell_length_c 15.1669(4)
_cell_measurement_reflns_used 37817
_cell_measurement_temperature 100(2)
_cell_measurement_theta_max 70.1520
_cell_measurement_theta_min 3.7770
_cell_volume 2423.14(11)
_computing_cell_refinement 'CrysAlisPro 1.171.40.40a (Rigaku OD, 2019)'
_computing_data_collection 'CrysAlisPro 1.171.40.40a (Rigaku OD, 2019)'
_computing_data_reduction 'CrysAlisPro 1.171.40.40a (Rigaku OD, 2019)'
_computing_structure_refinement 'SHELXL-2014/7 (Sheldrick, 2014)'
_computing_structure_solution 'SHELXT-2014/7 (Sheldrick, 2014)'
_diffrn_ambient_environment N~2~
_diffrn_ambient_temperature 100(2)
_diffrn_detector 'hybrid pixel detector'
_diffrn_detector_area_resol_mean 10
_diffrn_detector_dtime 0.000
_diffrn_detector_type 'Rigaku, HyPix 6000'
_diffrn_measured_fraction_theta_full 1.000
_diffrn_measured_fraction_theta_max 0.996
_diffrn_measurement_details
;Data collection strategy using shutter-less operation of detector. 

List of Runs (angles in degrees, time in seconds):

  # Type    Start    End  Width  t~exp~   \w     \q     \k     \f   Frames
#--------------------------------------------------------------------------
  1  \w    -84.00  94.00   0.50    1.50    --    5.00  59.00-180.00  356
  2  \w   -142.00  37.00   0.50    1.50    --  -52.30  59.00 -60.00  358
  3  \w   -142.00  37.00   0.50    1.50    --  -52.30  59.00-150.00  358
  4  \w   -142.00  37.00   0.50    1.50    --  -52.30  59.00   0.00  358
  5  \w   -142.00  37.00   0.50    1.50    --  -52.30  59.00 120.00  358
  6  \w   -142.00  37.00   0.50    1.50    --  -52.30  59.00 150.00  358
  7  \w   -142.00  37.00   0.50    1.50    --  -52.30  49.00-120.00  358
  8  \w   -142.00  37.00   0.50    1.50    --  -52.30  59.00  60.00  358
  9  \w   -142.00  37.00   0.50    1.50    --  -52.30  59.00 120.00  358
 10  \w   -179.00  -1.00   0.50    6.00    --  -90.00  59.00-122.89  356
 11  \w   -179.00  -1.00   0.50    6.00    --  -90.00  59.00 177.12  356
 12  \w   -179.00  -1.00   0.50    6.00    --  -90.00  57.00  43.05  356
 13  \w   -179.00  -1.00   0.50    6.00    --  -90.00  55.00-136.20  356
 14  \w   -179.00  -1.00   0.50    6.00    --  -90.00  57.00 -67.92  356
 15  \w   -179.00  -1.00   0.50    6.00    --  -90.00  55.00  28.08  356
 16  \w   -179.00  -1.00   0.50    6.00    --  -90.00  59.00 156.54  356
 17  \w   -179.00  -1.00   0.50    6.00    --  -90.00  59.00  55.84  356
 18  \w   -179.00  -1.00   0.50    6.00    --  -90.00  58.00  16.74  356
 19  \w   -179.00  -1.00   0.50    6.00    --  -90.00  58.00 -34.69  356
 20  \w   -179.00  -1.00   0.50    6.00    --  -90.00  57.00  43.05  356
 21  \w   -179.00  -1.00   0.50    6.00    --  -90.00  57.00 -48.00  356
 22  \w   -179.00  -1.00   0.50    6.00    --  -90.00  58.00 -15.88  356
 23  \w   -179.00  -1.00   0.50    6.00    --  -90.00  59.00  -1.21  356
 24  \w   -179.00  -1.00   0.50    6.00    --  -90.00  59.00-102.68  356
 25  \w   -179.00  -1.00   0.50    6.00    --  -90.00  59.00-102.68  356
 26  \w   -179.00  -1.00   0.50    6.00    --  -90.00  53.00 131.70  356
 27  \w   -166.00  -1.00   0.50    6.00    --  -90.00  58.00 122.37  330
 28  \w   -137.00  -1.00   0.50    6.00    --  -90.00  57.00-150.86  272
 29  \w   -165.00  -1.00   0.50    6.00    --  -90.00  59.00  88.14  328
 30  \w   -161.00  -1.00   0.50    6.00    --  -90.00  59.00 -88.24  320
;
_diffrn_measurement_device 'four-circle diffractometer'
_diffrn_measurement_device_details 'Rigaku, AFC11 quarter \c goniometer'
_diffrn_measurement_device_type
;
Rigaku 007HF equipped with Varimax confocal mirrors and an AFC11 goniometer 
and HyPix 6000 detector
;
_diffrn_measurement_method 'profile data from \w-scans'
_diffrn_measurement_specimen_support 'MiTeGen loops'
_diffrn_orient_matrix_type 'CrysAlisPro convention (1999,Acta A55,543-557)'
_diffrn_orient_matrix_UB_11 -0.0929603000
_diffrn_orient_matrix_UB_12 -0.0629896000
_diffrn_orient_matrix_UB_13 0.0130011000
_diffrn_orient_matrix_UB_21 -0.0925102000
_diffrn_orient_matrix_UB_22 0.0722044000
_diffrn_orient_matrix_UB_23 -0.0623187000
_diffrn_orient_matrix_UB_31 -0.0135512000
_diffrn_orient_matrix_UB_32 -0.0593382000
_diffrn_orient_matrix_UB_33 -0.0904559000
_diffrn_radiation_collimation 'Varimax focusing mirrors'
_diffrn_radiation_probe x-ray
_diffrn_radiation_type 'Cu K\a'
_diffrn_radiation_wavelength 1.54184
_diffrn_radiation_wavelength_determination fundamental
_diffrn_reflns_av_R_equivalents 0.0717
_diffrn_reflns_av_unetI/netI 0.0250
_diffrn_reflns_Laue_measured_fraction_full 1.000
_diffrn_reflns_Laue_measured_fraction_max 0.996
_diffrn_reflns_limit_h_max 15
_diffrn_reflns_limit_h_min -15
_diffrn_reflns_limit_k_max 16
_diffrn_reflns_limit_k_min -16
_diffrn_reflns_limit_l_max 18
_diffrn_reflns_limit_l_min -18
_diffrn_reflns_number 53582
_diffrn_reflns_point_group_measured_fraction_full 1.000
_diffrn_reflns_point_group_measured_fraction_max 0.991
_diffrn_reflns_theta_full 67.684
_diffrn_reflns_theta_max 70.563
_diffrn_reflns_theta_min 3.856
_diffrn_source 'Rotating anode'
_diffrn_source_current 30.0
_diffrn_source_power 1.2
_diffrn_source_target Cu
_diffrn_source_type 'Rigaku 007 HF'
_diffrn_source_voltage 40.0
_exptl_absorpt_coefficient_mu 0.632
_exptl_absorpt_correction_T_max 1.00000
_exptl_absorpt_correction_T_min 0.31920
_exptl_absorpt_correction_type multi-scan
_exptl_absorpt_process_details
;
CrysAlisPro 1.171.40.40a (Rigaku Oxford Diffraction, 2019)
Empirical absorption correction using spherical harmonics,
 implemented in SCALE3 ABSPACK scaling algorithm.
Empirical correction (ABSPACK) includes:
- Absorption correction using spherical harmonics
- Frame scaling
;
_exptl_crystal_colour colourless
_exptl_crystal_density_diffrn 1.202
_exptl_crystal_description block
_exptl_crystal_F_000 944
_exptl_crystal_size_max 0.130
_exptl_crystal_size_mid 0.060
_exptl_crystal_size_min 0.040
_refine_diff_density_max 0.193
_refine_diff_density_min -0.176
_refine_diff_density_rms 0.037
_refine_ls_abs_structure_details
;
 Flack x determined using 1977 quotients [(I+)-(I-)]/[(I+)+(I-)]
 (Parsons, Flack and Wagner, Acta Cryst. B69 (2013) 249-259).
;
_refine_ls_abs_structure_Flack 0.10(14)
_refine_ls_extinction_method none
_refine_ls_goodness_of_fit_ref 1.051
_refine_ls_hydrogen_treatment mixed
_refine_ls_matrix_type full
_refine_ls_number_parameters 324
_refine_ls_number_reflns 4618
_refine_ls_number_restraints 9
_refine_ls_restrained_S_all 1.053
_refine_ls_R_factor_all 0.0369
_refine_ls_R_factor_gt 0.0357
_refine_ls_shift/su_max 0.000
_refine_ls_shift/su_mean 0.000
_refine_ls_structure_factor_coef Fsqd
_refine_ls_weighting_details 'w=1/[\s^2^(Fo^2^)+(0.0622P)^2^+0.4671P] where P=(Fo^2^+2Fc^2^)/3'
_refine_ls_weighting_scheme calc
_refine_ls_wR_factor_gt 0.0970
_refine_ls_wR_factor_ref 0.0980
_reflns_Friedel_coverage 0.904
_reflns_Friedel_fraction_full 1.000
_reflns_Friedel_fraction_max 0.985
_reflns_number_gt 4424
_reflns_number_total 4618
_reflns_threshold_expression 'I > 2\s(I)'
_cod_data_source_file c9ra07508a2.cif
_cod_data_source_block shelx_CCDC8
_cod_depositor_comments 'Adding full bibliography for 7240683--7240703.cif.'
_cod_original_sg_symbol_H-M 'I 2'
_cod_database_code 7240695
_shelx_space_group_comment
;
The symmetry employed for this shelxl refinement is uniquely defined
by the following loop, which should always be used as a source of
symmetry information in preference to the above space-group names.
They are only intended as comments.
;

loop_
_space_group_symop_operation_xyz
'x, y, z'
'-x, y, -z'
'x+1/2, y+1/2, z+1/2'
'-x+1/2, y+1/2, -z+1/2'

loop_
_atom_site_label
_atom_site_type_symbol
_atom_site_fract_x
_atom_site_fract_y
_atom_site_fract_z
_atom_site_U_iso_or_equiv
_atom_site_adp_type
_atom_site_occupancy
_atom_site_site_symmetry_order
_atom_site_calc_flag
_atom_site_refinement_flags_posn
_atom_site_refinement_flags_adp
_atom_site_refinement_flags_occupancy
_atom_site_disorder_assembly
_atom_site_disorder_group
O2 O -0.08626(12) -0.38715(12) -0.64501(11) 0.0378(4) Uani 1 1 d . . . . .
O1 O -0.42024(12) -0.59261(12) -0.36207(11) 0.0376(4) Uani 1 1 d . . . . .
N2 N -0.29730(15) -0.52984(13) -0.42211(12) 0.0320(4) Uani 1 1 d . . . . .
N1 N -0.33555(15) -0.58835(13) -0.50530(13) 0.0312(4) Uani 1 1 d . . . . .
N4 N -0.15457(15) -0.40221(13) -0.49228(13) 0.0315(4) Uani 1 1 d . . . . .
N5 N -0.18943(15) -0.46357(13) -0.57305(13) 0.0337(4) Uani 1 1 d . . . . .
N3 N -0.18756(15) -0.41884(14) -0.26920(14) 0.0375(4) Uani 1 1 d . . . . .
N6A N -0.24857(17) -0.60881(15) -0.70238(15) 0.0338(5) Uani 0.878 1 d D . P A 1
C18 C -0.15644(17) -0.44923(16) -0.64574(15) 0.0320(4) Uani 1 1 d . . . . .
C6 C -0.34314(16) -0.53562(15) -0.35634(14) 0.0310(4) Uani 1 1 d . . . . .
C17 C -0.20967(17) -0.31052(16) -0.50454(16) 0.0331(5) Uani 1 1 d . . . . .
C00C C -0.28640(18) -0.68268(15) -0.49344(15) 0.0323(4) Uani 1 1 d . . . . .
C16 C -0.32366(19) -0.29871(19) -0.56638(19) 0.0430(5) Uani 1 1 d . . . . .
H16 H -0.3632 -0.3504 -0.6053 0.052 Uiso 1 1 calc R U . . .
C19 C -0.2157(2) -0.51642(17) -0.73068(16) 0.0380(5) Uani 1 1 d D . . . .
H19A H -0.1671 -0.5274 -0.7662 0.046 Uiso 0.878(3) 1 calc R U P A 1
H19B H -0.2271 -0.4840 -0.7914 0.046 Uiso 0.122(3) 1 calc R U P A 2
C5 C -0.3526(2) -0.76018(17) -0.54680(17) 0.0410(5) Uani 1 1 d . . . . .
H5A H -0.4294 -0.7506 -0.5858 0.049 Uiso 1 1 calc R U . . .
C1 C -0.17156(19) -0.69795(17) -0.43587(17) 0.0362(5) Uani 1 1 d . . . . .
H1A H -0.1268 -0.6464 -0.4007 0.043 Uiso 1 1 calc R U . . .
C7 C -0.29634(18) -0.46064(18) -0.27648(17) 0.0366(5) Uani 1 1 d . . . . .
H7 H -0.2874 -0.4903 -0.2151 0.044 Uiso 1 1 calc R U . . .
C12 C -0.1513(2) -0.23237(17) -0.44759(18) 0.0407(5) Uani 1 1 d . . . . .
H12 H -0.0747 -0.2389 -0.4064 0.049 Uiso 1 1 calc R U . . .
C2 C -0.1233(2) -0.79029(19) -0.43083(19) 0.0449(6) Uani 1 1 d . . . . .
H2A H -0.0465 -0.8002 -0.3921 0.054 Uiso 1 1 calc R U . . .
C15 C -0.3784(2) -0.2106(2) -0.5703(2) 0.0506(6) Uani 1 1 d . . . . .
H15 H -0.4547 -0.2036 -0.6118 0.061 Uiso 1 1 calc R U . . .
C3 C -0.1888(2) -0.8669(2) -0.4828(2) 0.0510(6) Uani 1 1 d . . . . .
H3 H -0.1568 -0.9287 -0.4789 0.061 Uiso 1 1 calc R U . . .
C11 C -0.0882(2) -0.4777(2) -0.2141(2) 0.0474(6) Uani 1 1 d . . . . .
H11A H -0.0804 -0.4814 -0.1486 0.071 Uiso 1 1 calc R U . . .
H11B H -0.0209 -0.4483 -0.2165 0.071 Uiso 1 1 calc R U . . .
H11C H -0.0976 -0.5424 -0.2409 0.071 Uiso 1 1 calc R U . . .
C10 C -0.1825(2) -0.32005(17) -0.23063(18) 0.0431(5) Uani 1 1 d . . . . .
H10A H -0.1263 -0.2803 -0.2425 0.052 Uiso 1 1 calc R U . . .
H10B H -0.1643 -0.3215 -0.1622 0.052 Uiso 1 1 calc R U . . .
C13 C -0.2081(2) -0.14456(19) -0.4526(2) 0.0528(7) Uani 1 1 d . . . . .
H13 H -0.1690 -0.0925 -0.4141 0.063 Uiso 1 1 calc R U . . .
C8 C -0.3784(2) -0.3717(2) -0.2982(2) 0.0540(7) Uani 1 1 d . . . . .
H8A H -0.4364 -0.3754 -0.3631 0.065 Uiso 1 1 calc R U . . .
H8B H -0.4159 -0.3695 -0.2537 0.065 Uiso 1 1 calc R U . . .
C9 C -0.3032(2) -0.2822(2) -0.2864(2) 0.0504(6) Uani 1 1 d . . . . .
H9A H -0.3225 -0.2313 -0.2508 0.061 Uiso 1 1 calc R U . . .
H9B H -0.3113 -0.2565 -0.3483 0.061 Uiso 1 1 calc R U . . .
C22A C -0.3458(4) -0.6429(3) -0.7864(3) 0.0491(10) Uani 0.878(3) 1 d D . P A 1
H22A H -0.3870 -0.6943 -0.7696 0.059 Uiso 0.878(3) 1 calc R U P A 1
H22B H -0.3216 -0.6668 -0.8356 0.059 Uiso 0.878(3) 1 calc R U P A 1
C4 C -0.3033(2) -0.8511(2) -0.5413(2) 0.0515(6) Uani 1 1 d . . . . .
H4A H -0.3473 -0.9026 -0.5773 0.062 Uiso 1 1 calc R U . . .
C14 C -0.3214(2) -0.1329(2) -0.5136(2) 0.0553(7) Uani 1 1 d . . . . .
H14 H -0.3587 -0.0738 -0.5163 0.066 Uiso 1 1 calc R U . . .
C21A C -0.4179(2) -0.5520(3) -0.8192(2) 0.0542(8) Uani 0.878(3) 1 d D . P A 1
H21A H -0.4656 -0.5553 -0.8873 0.065 Uiso 0.878(3) 1 calc R U P A 1
H21B H -0.4666 -0.5436 -0.7841 0.065 Uiso 0.878(3) 1 calc R U P A 1
C23A C -0.1541(3) -0.6777(2) -0.6670(2) 0.0506(7) Uani 0.878(3) 1 d D . P A 1
H23A H -0.1254 -0.6892 -0.7159 0.076 Uiso 0.878(3) 1 calc R U P A 1
H23B H -0.1802 -0.7383 -0.6509 0.076 Uiso 0.878(3) 1 calc R U P A 1
H23C H -0.0941 -0.6513 -0.6110 0.076 Uiso 0.878(3) 1 calc R U P A 1
C20A C -0.3331(3) -0.4697(2) -0.7981(2) 0.0543(8) Uani 0.878(3) 1 d D . P A 1
H20A H -0.3538 -0.4163 -0.7659 0.065 Uiso 0.878(3) 1 calc R U P A 1
H20B H -0.3293 -0.4452 -0.8567 0.065 Uiso 0.878(3) 1 calc R U P A 1
C23B C -0.4160(19) -0.4982(18) -0.7842(17) 0.0506(7) Uani 0.122(3) 1 d D . P A 2
H23D H -0.4280 -0.4941 -0.8507 0.076 Uiso 0.122(3) 1 calc R U P A 2
H23E H -0.3990 -0.4344 -0.7557 0.076 Uiso 0.122(3) 1 calc R U P A 2
H23F H -0.4839 -0.5229 -0.7789 0.076 Uiso 0.122(3) 1 calc R U P A 2
N6B N -0.3218(12) -0.5630(11) -0.7350(11) 0.0338(5) Uani 0.122(3) 1 d D . P A 2
C20B C -0.132(2) -0.6122(16) -0.7125(17) 0.0543(8) Uani 0.122(3) 1 d D . P A 2
H20C H -0.1000 -0.6160 -0.7609 0.065 Uiso 0.122(3) 1 calc R U P A 2
H20D H -0.0695 -0.6091 -0.6496 0.065 Uiso 0.122(3) 1 calc R U P A 2
C21B C -0.2105(18) -0.7018(17) -0.720(2) 0.0542(8) Uani 0.122(3) 1 d D . P A 2
H21C H -0.1962 -0.7537 -0.7569 0.065 Uiso 0.122(3) 1 calc R U P A 2
H21D H -0.1968 -0.7268 -0.6561 0.065 Uiso 0.122(3) 1 calc R U P A 2
C22B C -0.335(3) -0.6638(19) -0.770(3) 0.0491(10) Uani 0.122(3) 1 d D . P A 2
H22C H -0.3621 -0.6665 -0.8391 0.059 Uiso 0.122(3) 1 calc R U P A 2
H22D H -0.3876 -0.7002 -0.7497 0.059 Uiso 0.122(3) 1 calc R U P A 2
H4 H -0.080(2) -0.396(2) -0.4642(19) 0.037(6) Uiso 1 1 d . . . . .
H1 H -0.411(3) -0.588(2) -0.535(2) 0.050(8) Uiso 1 1 d . . . . .
H2 H -0.252(2) -0.485(2) -0.4198(19) 0.040(7) Uiso 1 1 d . . . . .
H5 H -0.242(3) -0.511(2) -0.577(2) 0.054(8) Uiso 1 1 d . . . . .

loop_
_atom_site_aniso_label
_atom_site_aniso_U_11
_atom_site_aniso_U_22
_atom_site_aniso_U_33
_atom_site_aniso_U_23
_atom_site_aniso_U_13
_atom_site_aniso_U_12
O2 0.0305(7) 0.0369(8) 0.0451(8) 0.0009(7) 0.0139(6) -0.0096(6)
O1 0.0290(7) 0.0436(9) 0.0392(8) 0.0039(6) 0.0123(6) -0.0065(6)
N2 0.0301(9) 0.0304(9) 0.0363(9) -0.0054(7) 0.0138(7) -0.0084(7)
N1 0.0254(8) 0.0320(9) 0.0339(9) -0.0037(7) 0.0091(7) -0.0032(7)
N4 0.0256(9) 0.0285(9) 0.0380(9) -0.0047(7) 0.0101(7) -0.0031(7)
N5 0.0325(9) 0.0315(9) 0.0377(9) -0.0064(7) 0.0143(7) -0.0100(7)
N3 0.0247(8) 0.0402(10) 0.0433(10) -0.0091(8) 0.0089(7) -0.0043(7)
N6A 0.0302(10) 0.0294(10) 0.0404(11) -0.0049(8) 0.0123(8) -0.0028(8)
C18 0.0235(10) 0.0323(11) 0.0382(11) 0.0010(8) 0.0100(8) -0.0008(8)
C6 0.0232(9) 0.0329(11) 0.0329(10) 0.0046(8) 0.0068(8) 0.0006(8)
C17 0.0291(10) 0.0304(10) 0.0393(11) 0.0002(9) 0.0128(9) -0.0020(9)
C00C 0.0300(10) 0.0303(10) 0.0355(11) -0.0007(9) 0.0119(9) -0.0040(9)
C16 0.0293(11) 0.0385(13) 0.0543(14) -0.0025(11) 0.0093(10) -0.0039(10)
C19 0.0364(11) 0.0411(12) 0.0363(11) -0.0026(10) 0.0141(9) -0.0108(10)
C5 0.0337(11) 0.0360(12) 0.0433(12) -0.0028(10) 0.0047(9) -0.0048(9)
C1 0.0301(10) 0.0359(12) 0.0388(11) -0.0024(9) 0.0094(9) -0.0030(9)
C7 0.0273(10) 0.0472(13) 0.0347(10) -0.0044(9) 0.0116(8) -0.0025(10)
C12 0.0310(11) 0.0336(12) 0.0525(14) -0.0054(10) 0.0111(10) -0.0036(9)
C2 0.0354(12) 0.0423(13) 0.0503(13) 0.0032(11) 0.0097(10) 0.0060(10)
C15 0.0333(12) 0.0441(14) 0.0655(16) 0.0060(13) 0.0102(11) 0.0041(11)
C3 0.0521(14) 0.0324(13) 0.0583(15) 0.0000(11) 0.0111(12) 0.0069(11)
C11 0.0289(10) 0.0496(14) 0.0520(14) -0.0046(11) 0.0034(10) 0.0008(10)
C10 0.0454(13) 0.0397(12) 0.0422(12) -0.0098(10) 0.0153(10) -0.0057(10)
C13 0.0468(14) 0.0323(12) 0.0757(18) -0.0107(12) 0.0203(13) -0.0058(11)
C8 0.0360(12) 0.0586(16) 0.0636(16) -0.0220(14) 0.0157(11) 0.0048(11)
C9 0.0502(14) 0.0472(13) 0.0511(14) -0.0086(11) 0.0171(11) 0.0079(12)
C22A 0.0482(16) 0.0441(19) 0.047(2) -0.0089(17) 0.0103(14) -0.0170(15)
C4 0.0515(14) 0.0330(12) 0.0572(15) -0.0085(11) 0.0078(12) -0.0052(11)
C14 0.0480(15) 0.0321(12) 0.085(2) 0.0047(13) 0.0254(14) 0.0085(11)
C21A 0.0345(13) 0.063(2) 0.0569(17) 0.0027(16) 0.0093(12) 0.0000(14)
C23A 0.0500(17) 0.0487(16) 0.0532(17) 0.0005(14) 0.0205(14) 0.0184(13)
C20A 0.0541(17) 0.0500(16) 0.0432(14) 0.0076(12) 0.0026(13) -0.0058(13)
C23B 0.0500(17) 0.0487(16) 0.0532(17) 0.0005(14) 0.0205(14) 0.0184(13)
N6B 0.0302(10) 0.0294(10) 0.0404(11) -0.0049(8) 0.0123(8) -0.0028(8)
C20B 0.0541(17) 0.0500(16) 0.0432(14) 0.0076(12) 0.0026(13) -0.0058(13)
C21B 0.0345(13) 0.063(2) 0.0569(17) 0.0027(16) 0.0093(12) 0.0000(14)
C22B 0.0482(16) 0.0441(19) 0.047(2) -0.0089(17) 0.0103(14) -0.0170(15)

loop_
_atom_type_symbol
_atom_type_description
_atom_type_scat_dispersion_real
_atom_type_scat_dispersion_imag
_atom_type_scat_source
C C 0.0181 0.0091 'International Tables Vol C Tables 4.2.6.8 and 6.1.1.4'
H H 0.0000 0.0000 'International Tables Vol C Tables 4.2.6.8 and 6.1.1.4'
N N 0.0311 0.0180 'International Tables Vol C Tables 4.2.6.8 and 6.1.1.4'
O O 0.0492 0.0322 'International Tables Vol C Tables 4.2.6.8 and 6.1.1.4'

loop_
_geom_angle_atom_site_label_1
_geom_angle_atom_site_label_2
_geom_angle_atom_site_label_3
_geom_angle
_geom_angle_site_symmetry_1
_geom_angle_site_symmetry_3
_geom_angle_publ_flag
C6 N2 N1 122.31(17) . . ?
C6 N2 H2 120.4(19) . . ?
N1 N2 H2 116.5(19) . . ?
N2 N1 C00C 115.21(16) . . ?
N2 N1 H1 112(2) . . ?
C00C N1 H1 114(2) . . ?
N5 N4 C17 116.53(17) . . ?
N5 N4 H4 113.0(18) . . ?
C17 N4 H4 111.3(19) . . ?
C18 N5 N4 122.46(17) . . ?
C18 N5 H5 120.1(19) . . ?
N4 N5 H5 117.1(19) . . ?
C11 N3 C7 114.2(2) . . ?
C11 N3 C10 113.05(19) . . ?
C7 N3 C10 106.35(19) . . ?
C19 N6A C23A 112.4(2) . . ?
C19 N6A C22A 105.3(2) . . ?
C23A N6A C22A 114.0(3) . . ?
O2 C18 N5 123.85(19) . . ?
O2 C18 C19 122.74(19) . . ?
N5 C18 C19 113.40(18) . . ?
O1 C6 N2 123.7(2) . . ?
O1 C6 C7 122.34(19) . . ?
N2 C6 C7 113.87(18) . . ?
C16 C17 C12 119.2(2) . . ?
C16 C17 N4 121.5(2) . . ?
C12 C17 N4 119.02(18) . . ?
C1 C00C C5 119.6(2) . . ?
C1 C00C N1 121.29(19) . . ?
C5 C00C N1 118.95(19) . . ?
C15 C16 C17 120.3(2) . . ?
C15 C16 H16 119.9 . . ?
C17 C16 H16 119.9 . . ?
N6A C19 C18 112.42(19) . . ?
N6B C19 C18 116.0(6) . . ?
N6A C19 C20A 103.61(19) . . ?
C18 C19 C20A 109.3(2) . . ?
N6B C19 C20B 100.7(9) . . ?
C18 C19 C20B 105.6(8) . . ?
N6A C19 H19A 110.4 . . ?
C18 C19 H19A 110.4 . . ?
C20A C19 H19A 110.4 . . ?
N6B C19 H19B 111.3 . . ?
C18 C19 H19B 111.3 . . ?
C20B C19 H19B 111.3 . . ?
C4 C5 C00C 119.6(2) . . ?
C4 C5 H5A 120.2 . . ?
C00C C5 H5A 120.2 . . ?
C00C C1 C2 120.1(2) . . ?
C00C C1 H1A 119.9 . . ?
C2 C1 H1A 119.9 . . ?
N3 C7 C6 112.66(18) . . ?
N3 C7 C8 104.3(2) . . ?
C6 C7 C8 109.99(18) . . ?
N3 C7 H7 109.9 . . ?
C6 C7 H7 109.9 . . ?
C8 C7 H7 109.9 . . ?
C13 C12 C17 119.5(2) . . ?
C13 C12 H12 120.3 . . ?
C17 C12 H12 120.3 . . ?
C3 C2 C1 120.3(2) . . ?
C3 C2 H2A 119.8 . . ?
C1 C2 H2A 119.8 . . ?
C14 C15 C16 120.9(2) . . ?
C14 C15 H15 119.5 . . ?
C16 C15 H15 119.5 . . ?
C2 C3 C4 119.5(2) . . ?
C2 C3 H3 120.3 . . ?
C4 C3 H3 120.3 . . ?
N3 C11 H11A 109.5 . . ?
N3 C11 H11B 109.5 . . ?
H11A C11 H11B 109.5 . . ?
N3 C11 H11C 109.5 . . ?
H11A C11 H11C 109.5 . . ?
H11B C11 H11C 109.5 . . ?
N3 C10 C9 102.54(19) . . ?
N3 C10 H10A 111.3 . . ?
C9 C10 H10A 111.3 . . ?
N3 C10 H10B 111.3 . . ?
C9 C10 H10B 111.3 . . ?
H10A C10 H10B 109.2 . . ?
C14 C13 C12 121.4(3) . . ?
C14 C13 H13 119.3 . . ?
C12 C13 H13 119.3 . . ?
C9 C8 C7 105.47(18) . . ?
C9 C8 H8A 110.6 . . ?
C7 C8 H8A 110.6 . . ?
C9 C8 H8B 110.6 . . ?
C7 C8 H8B 110.6 . . ?
H8A C8 H8B 108.8 . . ?
C8 C9 C10 104.0(2) . . ?
C8 C9 H9A 111.0 . . ?
C10 C9 H9A 111.0 . . ?
C8 C9 H9B 111.0 . . ?
C10 C9 H9B 111.0 . . ?
H9A C9 H9B 109.0 . . ?
N6A C22A C21A 102.7(3) . . ?
N6A C22A H22A 111.2 . . ?
C21A C22A H22A 111.2 . . ?
N6A C22A H22B 111.2 . . ?
C21A C22A H22B 111.2 . . ?
H22A C22A H22B 109.1 . . ?
C5 C4 C3 121.0(2) . . ?
C5 C4 H4A 119.5 . . ?
C3 C4 H4A 119.5 . . ?
C15 C14 C13 118.7(2) . . ?
C15 C14 H14 120.6 . . ?
C13 C14 H14 120.6 . . ?
C20A C21A C22A 104.8(3) . . ?
C20A C21A H21A 110.8 . . ?
C22A C21A H21A 110.8 . . ?
C20A C21A H21B 110.8 . . ?
C22A C21A H21B 110.8 . . ?
H21A C21A H21B 108.9 . . ?
N6A C23A H23A 109.5 . . ?
N6A C23A H23B 109.5 . . ?
H23A C23A H23B 109.5 . . ?
N6A C23A H23C 109.5 . . ?
H23A C23A H23C 109.5 . . ?
H23B C23A H23C 109.5 . . ?
C21A C20A C19 104.5(2) . . ?
C21A C20A H20A 110.8 . . ?
C19 C20A H20A 110.8 . . ?
C21A C20A H20B 110.8 . . ?
C19 C20A H20B 110.8 . . ?
H20A C20A H20B 108.9 . . ?
N6B C23B H23D 109.5 . . ?
N6B C23B H23E 109.5 . . ?
H23D C23B H23E 109.5 . . ?
N6B C23B H23F 109.5 . . ?
H23D C23B H23F 109.5 . . ?
H23E C23B H23F 109.5 . . ?
C23B N6B C22B 116.0(19) . . ?
C23B N6B C19 108.5(14) . . ?
C22B N6B C19 114(2) . . ?
C21B C20B C19 104.9(16) . . ?
C21B C20B H20C 110.8 . . ?
C19 C20B H20C 110.8 . . ?
C21B C20B H20D 110.8 . . ?
C19 C20B H20D 110.8 . . ?
H20C C20B H20D 108.8 . . ?
C22B C21B C20B 106(2) . . ?
C22B C21B H21C 110.5 . . ?
C20B C21B H21C 110.5 . . ?
C22B C21B H21D 110.5 . . ?
C20B C21B H21D 110.5 . . ?
H21C C21B H21D 108.7 . . ?
N6B C22B C21B 101(2) . . ?
N6B C22B H22C 111.6 . . ?
C21B C22B H22C 111.6 . . ?
N6B C22B H22D 111.6 . . ?
C21B C22B H22D 111.6 . . ?
H22C C22B H22D 109.4 . . ?

loop_
_geom_bond_atom_site_label_1
_geom_bond_atom_site_label_2
_geom_bond_distance
_geom_bond_site_symmetry_2
_geom_bond_publ_flag
O2 C18 1.229(3) . ?
O1 C6 1.229(3) . ?
N2 C6 1.343(3) . ?
N2 N1 1.408(2) . ?
N2 H2 0.83(3) . ?
N1 C00C 1.413(3) . ?
N1 H1 0.89(3) . ?
N4 N5 1.404(2) . ?
N4 C17 1.412(3) . ?
N4 H4 0.87(3) . ?
N5 C18 1.341(3) . ?
N5 H5 0.92(3) . ?
N3 C11 1.452(3) . ?
N3 C7 1.461(3) . ?
N3 C10 1.463(3) . ?
N6A C19 1.448(3) . ?
N6A C23A 1.453(3) . ?
N6A C22A 1.457(4) . ?
C18 C19 1.517(3) . ?
C6 C7 1.517(3) . ?
C17 C16 1.390(3) . ?
C17 C12 1.390(3) . ?
C00C C1 1.390(3) . ?
C00C C5 1.395(3) . ?
C16 C15 1.381(4) . ?
C16 H16 0.9300 . ?
C19 N6B 1.471(14) . ?
C19 C20A 1.573(4) . ?
C19 C20B 1.64(3) . ?
C19 H19A 0.9800 . ?
C19 H19B 0.9800 . ?
C5 C4 1.380(4) . ?
C5 H5A 0.9300 . ?
C1 C2 1.393(3) . ?
C1 H1A 0.9300 . ?
C7 C8 1.551(4) . ?
C7 H7 0.9800 . ?
C12 C13 1.388(4) . ?
C12 H12 0.9300 . ?
C2 C3 1.376(4) . ?
C2 H2A 0.9300 . ?
C15 C14 1.378(4) . ?
C15 H15 0.9300 . ?
C3 C4 1.390(4) . ?
C3 H3 0.9300 . ?
C11 H11A 0.9600 . ?
C11 H11B 0.9600 . ?
C11 H11C 0.9600 . ?
C10 C9 1.521(3) . ?
C10 H10A 0.9700 . ?
C10 H10B 0.9700 . ?
C13 C14 1.380(4) . ?
C13 H13 0.9300 . ?
C8 C9 1.519(4) . ?
C8 H8A 0.9700 . ?
C8 H8B 0.9700 . ?
C9 H9A 0.9700 . ?
C9 H9B 0.9700 . ?
C22A C21A 1.507(5) . ?
C22A H22A 0.9700 . ?
C22A H22B 0.9700 . ?
C4 H4A 0.9300 . ?
C14 H14 0.9300 . ?
C21A C20A 1.503(5) . ?
C21A H21A 0.9700 . ?
C21A H21B 0.9700 . ?
C23A H23A 0.9600 . ?
C23A H23B 0.9600 . ?
C23A H23C 0.9600 . ?
C20A H20A 0.9700 . ?
C20A H20B 0.9700 . ?
C23B N6B 1.44(2) . ?
C23B H23D 0.9600 . ?
C23B H23E 0.9600 . ?
C23B H23F 0.9600 . ?
N6B C22B 1.46(2) . ?
C20B C21B 1.56(2) . ?
C20B H20C 0.9700 . ?
C20B H20D 0.9700 . ?
C21B C22B 1.56(2) . ?
C21B H21C 0.9700 . ?
C21B H21D 0.9700 . ?
C22B H22C 0.9700 . ?
C22B H22D 0.9700 . ?
